data_7705353
loop_
_publ_author_name
'Helling, Christoph'
'W\"olper, Christoph'
'Schulz, Stephan'

_publ_section_title
;
 Synthesis of heteroleptic gallium-substituted antimony hydrides by
 stepwise \b-H elimination.
;
_journal_issue 34
_journal_name_full 'Dalton transactions (Cambridge, England : 2003)'
_journal_page_first 11835
_journal_page_last 11842
_journal_paper_doi 10.1039/d0dt01937b
_journal_volume 49
_journal_year 2020
_chemical_formula_sum 'C41 H59 Cl Ga N2 Sb'
_chemical_formula_weight 806.82
_space_group_crystal_system triclinic
_space_group_IT_number 2
_space_group_name_Hall '-P 1'
_space_group_name_H-M_alt 'P -1'
_atom_sites_solution_hydrogens mixed
_atom_sites_solution_primary direct
_atom_sites_solution_secondary difmap
_audit_creation_method SHELXL-2017/1
_audit_update_record
;
2020-05-27 deposited with the CCDC.	2020-07-14 downloaded from the CCDC.
;
_cell_angle_alpha 105.056(3)
_cell_angle_beta 90.827(4)
_cell_angle_gamma 97.901(4)
_cell_formula_units_Z 4
_cell_length_a 12.5644(10)
_cell_length_b 16.2940(13)
_cell_length_c 20.5464(14)
_cell_measurement_reflns_used 9320
_cell_measurement_temperature 100(2)
_cell_measurement_theta_max 33.31
_cell_measurement_theta_min 2.24
_cell_volume 4017.9(5)
_computing_cell_refinement 'BRUKER APEX2(v2009.5-1)'
_computing_data_collection 'BRUKER APEX2(v2009.5-1)'
_computing_data_reduction 'BRUKER APEX2(v2009.5-1)'
_computing_molecular_graphics 'ORTEP/PLATON (Spek)'
_computing_publication_material 'BRUKER AXS SHELXTL (c) 2008 / Vers. 2008/4'
_computing_structure_refinement 'SHELXL-2017/1 (Sheldrick, 2017)'
_computing_structure_solution 'BRUKER APEX2(v2009.5-1)'
_diffrn_ambient_temperature 100(2)
_diffrn_detector_area_resol_mean 512
_diffrn_measured_fraction_theta_full 0.993
_diffrn_measured_fraction_theta_max 0.878
_diffrn_measurement_device_type 'Bruker D8 KAPPA II (APEX II detector)'
_diffrn_measurement_method 'Data collection strategy APEX 2/COSMO'
_diffrn_radiation_monochromator 'Triumph Goebel mirror'
_diffrn_radiation_source 'fine-focus sealed tube'
_diffrn_radiation_type MoK\a
_diffrn_radiation_wavelength 0.71073
_diffrn_reflns_av_R_equivalents 0.0307
_diffrn_reflns_av_unetI/netI 0.0280
_diffrn_reflns_Laue_measured_fraction_full 0.993
_diffrn_reflns_Laue_measured_fraction_max 0.878
_diffrn_reflns_limit_h_max 18
_diffrn_reflns_limit_h_min -18
_diffrn_reflns_limit_k_max 24
_diffrn_reflns_limit_k_min -23
_diffrn_reflns_limit_l_max 29
_diffrn_reflns_limit_l_min -31
_diffrn_reflns_number 143731
_diffrn_reflns_point_group_measured_fraction_full 0.993
_diffrn_reflns_point_group_measured_fraction_max 0.878
_diffrn_reflns_theta_full 25.242
_diffrn_reflns_theta_max 33.348
_diffrn_reflns_theta_min 1.434
_exptl_absorpt_coefficient_mu 1.438
_exptl_absorpt_correction_T_max 0.75
_exptl_absorpt_correction_T_min 0.67
_exptl_absorpt_correction_type multi-scan
_exptl_absorpt_process_details
; 
 SADABS
 R.H. Blessing, Acta Cryst. (1995) A51 33-38 
;
_exptl_crystal_colour 'pale yellow'
_exptl_crystal_density_diffrn 1.334
_exptl_crystal_description block
_exptl_crystal_F_000 1672
_exptl_crystal_size_max 0.184
_exptl_crystal_size_mid 0.147
_exptl_crystal_size_min 0.128
_refine_diff_density_max 2.201
_refine_diff_density_min -3.789
_refine_diff_density_rms 0.085
_refine_ls_extinction_method none
_refine_ls_goodness_of_fit_ref 1.021
_refine_ls_hydrogen_treatment mixed
_refine_ls_matrix_type full
_refine_ls_number_parameters 865
_refine_ls_number_reflns 27366
_refine_ls_number_restraints 2
_refine_ls_restrained_S_all 1.021
_refine_ls_R_factor_all 0.0497
_refine_ls_R_factor_gt 0.0349
_refine_ls_shift/su_max 0.002
_refine_ls_shift/su_mean 0.000
_refine_ls_structure_factor_coef Fsqd
_refine_ls_weighting_details 'w=1/[\s^2^(Fo^2^)+(0.0264P)^2^+5.4857P] where P=(Fo^2^+2Fc^2^)/3'
_refine_ls_weighting_scheme calc
_refine_ls_wR_factor_gt 0.0750
_refine_ls_wR_factor_ref 0.0821
_reflns_Friedel_coverage 0.000
_reflns_number_gt 22087
_reflns_number_total 27366
_reflns_threshold_expression 'I > 2\s(I)'
_cod_data_source_file d0dt01937b2.cif
_cod_data_source_block ch_309m
_cod_depositor_comments
;
The following automatic conversions were performed:

data item '_atom_sites_solution_secondary' value 'diffmap' was
changed to 'difmap'.

Automatic conversion script
Id: cif_fix_values 7556 2019-12-06 15:28:31Z antanas 
;
_cod_database_code 7705353
_shelx_shelxl_version_number 2017/1
_shelx_space_group_comment
;
The symmetry employed for this shelxl refinement is uniquely defined
by the following loop, which should always be used as a source of
symmetry information in preference to the above space-group names.
They are only intended as comments.
;
_shelx_estimated_absorpt_t_min 0.778
_shelx_estimated_absorpt_t_max 0.837

loop_
_space_group_symop_operation_xyz
'x, y, z'
'-x, -y, -z'

loop_
_atom_site_label
_atom_site_type_symbol
_atom_site_fract_x
_atom_site_fract_y
_atom_site_fract_z
_atom_site_U_iso_or_equiv
_atom_site_adp_type
_atom_site_occupancy
_atom_site_site_symmetry_order
_atom_site_calc_flag
_atom_site_refinement_flags_posn
_atom_site_refinement_flags_adp
_atom_site_refinement_flags_occupancy
_atom_site_disorder_assembly
_atom_site_disorder_group
Sb1_1 Sb 0.82796(2) 0.65057(2) 0.30140(2) 0.02895(4) Uani 1 1 d D . . . .
Ga1_1 Ga 0.85310(2) 0.81275(2) 0.36510(2) 0.01412(4) Uani 1 1 d . . . . .
Cl1_1 Cl 0.89551(4) 0.85384(3) 0.47515(2) 0.01927(8) Uani 1 1 d . . . . .
N1_1 N 0.95153(12) 0.89378(10) 0.33249(7) 0.0167(3) Uani 1 1 d . . . . .
N2_1 N 0.72438(12) 0.86487(10) 0.35659(7) 0.0185(3) Uani 1 1 d . . . . .
C1_1 C 0.93507(16) 0.97571(12) 0.34912(9) 0.0202(3) Uani 1 1 d . . . . .
C2_1 C 0.83586(17) 1.00133(12) 0.36998(10) 0.0232(4) Uani 1 1 d . . . . .
H2_1 H 0.836654 1.061213 0.388727 0.028 Uiso 1 1 calc R U . . .
C3_1 C 0.73613(16) 0.94983(13) 0.36664(9) 0.0223(4) Uani 1 1 d . . . . .
C4_1 C 1.02568(18) 1.04487(13) 0.34547(11) 0.0264(4) Uani 1 1 d . . . . .
H4A_1 H 1.059740 1.028120 0.302334 0.040 Uiso 1 1 calc R U . . .
H4B_1 H 1.079005 1.052661 0.382656 0.040 Uiso 1 1 calc R U . . .
H4C_1 H 0.997286 1.098874 0.349026 0.040 Uiso 1 1 calc R U . . .
C5_1 C 0.63767(19) 0.99451(16) 0.37468(12) 0.0333(5) Uani 1 1 d . . . . .
H5A_1 H 0.592464 0.974924 0.332735 0.050 Uiso 1 1 calc R U . . .
H5B_1 H 0.659818 1.056748 0.384811 0.050 Uiso 1 1 calc R U . . .
H5C_1 H 0.596794 0.980850 0.411728 0.050 Uiso 1 1 calc R U . . .
C6_1 C 1.04486(15) 0.86874(12) 0.29662(9) 0.0194(3) Uani 1 1 d . . . . .
C7_1 C 1.14048(16) 0.86678(12) 0.33171(10) 0.0213(4) Uani 1 1 d . . . . .
C8_1 C 1.22781(18) 0.84106(14) 0.29395(12) 0.0292(4) Uani 1 1 d . . . . .
H8_1 H 1.293630 0.839481 0.316624 0.035 Uiso 1 1 calc R U . . .
C9_1 C 1.2196(2) 0.81795(14) 0.22423(13) 0.0347(5) Uani 1 1 d . . . . .
H9_1 H 1.279863 0.801011 0.199505 0.042 Uiso 1 1 calc R U . . .
C10_1 C 1.1249(2) 0.81930(15) 0.19035(11) 0.0332(5) Uani 1 1 d . . . . .
H10_1 H 1.120277 0.803086 0.142403 0.040 Uiso 1 1 calc R U . . .
C11_1 C 1.03539(17) 0.84421(14) 0.22561(10) 0.0262(4) Uani 1 1 d . . . . .
C12_1 C 1.15349(15) 0.89124(13) 0.40805(10) 0.0227(4) Uani 1 1 d . . . . .
H12_1 H 1.087496 0.914901 0.426423 0.027 Uiso 1 1 calc R U . . .
C13_1 C 1.16349(18) 0.81224(14) 0.43393(11) 0.0292(4) Uani 1 1 d . . . . .
H13A_1 H 1.100751 0.768361 0.417167 0.044 Uiso 1 1 calc R U . . .
H13B_1 H 1.167034 0.828841 0.483390 0.044 Uiso 1 1 calc R U . . .
H13C_1 H 1.229073 0.789044 0.417767 0.044 Uiso 1 1 calc R U . . .
C14_1 C 1.25065(18) 0.96052(15) 0.43443(13) 0.0328(5) Uani 1 1 d . . . . .
H14A_1 H 1.316840 0.937372 0.419630 0.049 Uiso 1 1 calc R U . . .
H14B_1 H 1.252598 0.978417 0.483861 0.049 Uiso 1 1 calc R U . . .
H14C_1 H 1.244713 1.010129 0.416708 0.049 Uiso 1 1 calc R U . . .
C15_1 C 0.9314(2) 0.8451(2) 0.18777(11) 0.0412(6) Uani 1 1 d . . . . .
H15_1 H 0.871586 0.837187 0.218132 0.049 Uiso 1 1 calc R U . . .
C16_1 C 0.9098(3) 0.7715(3) 0.12373(14) 0.0686(11) Uani 1 1 d . . . . .
H16A_1 H 0.837961 0.770563 0.104006 0.103 Uiso 1 1 calc R U . . .
H16B_1 H 0.913494 0.716953 0.134782 0.103 Uiso 1 1 calc R U . . .
H16C_1 H 0.963868 0.779727 0.091237 0.103 Uiso 1 1 calc R U . . .
C17_1 C 0.9273(3) 0.9303(2) 0.17120(15) 0.0573(8) Uani 1 1 d . . . . .
H17A_1 H 0.988505 0.942513 0.144449 0.086 Uiso 1 1 calc R U . . .
H17B_1 H 0.930598 0.976245 0.213161 0.086 Uiso 1 1 calc R U . . .
H17C_1 H 0.860019 0.927110 0.145290 0.086 Uiso 1 1 calc R U . . .
C18_1 C 0.61904(15) 0.81378(13) 0.34577(10) 0.0225(4) Uani 1 1 d . . . . .
C19_1 C 0.56406(15) 0.79616(12) 0.40078(10) 0.0218(4) Uani 1 1 d . . . . .
C20_1 C 0.46455(18) 0.74362(15) 0.38802(13) 0.0327(5) Uani 1 1 d . . . . .
H20_1 H 0.426852 0.730887 0.424780 0.039 Uiso 1 1 calc R U . . .
C21_1 C 0.4195(2) 0.70971(16) 0.32337(14) 0.0394(6) Uani 1 1 d . . . . .
H21_1 H 0.351285 0.674562 0.315841 0.047 Uiso 1 1 calc R U . . .
C22_1 C 0.47406(19) 0.72711(18) 0.27000(14) 0.0440(7) Uani 1 1 d . . . . .
H22_1 H 0.442986 0.703311 0.225499 0.053 Uiso 1 1 calc R U . . .
C23_1 C 0.57401(18) 0.77891(19) 0.27956(11) 0.0391(6) Uani 1 1 d . . . . .
C24_1 C 0.60862(15) 0.83081(13) 0.47297(10) 0.0215(3) Uani 1 1 d . . . . .
H24_1 H 0.675171 0.872482 0.473525 0.026 Uiso 1 1 calc R U . . .
C25_1 C 0.52837(18) 0.87856(15) 0.51829(12) 0.0303(4) Uani 1 1 d . . . . .
H25A_1 H 0.507566 0.923699 0.499313 0.046 Uiso 1 1 calc R U . . .
H25B_1 H 0.561990 0.904479 0.563652 0.046 Uiso 1 1 calc R U . . .
H25C_1 H 0.464327 0.837988 0.520857 0.046 Uiso 1 1 calc R U . . .
C26_1 C 0.63946(18) 0.75846(15) 0.50107(12) 0.0303(4) Uani 1 1 d . . . . .
H26A_1 H 0.574355 0.719681 0.504933 0.045 Uiso 1 1 calc R U . . .
H26B_1 H 0.676158 0.783076 0.545704 0.045 Uiso 1 1 calc R U . . .
H26C_1 H 0.687583 0.726324 0.470551 0.045 Uiso 1 1 calc R U . . .
C27_1 C 0.6299(2) 0.7973(4) 0.21880(14) 0.0901(17) Uani 1 1 d . . . . .
H27_1 H 0.705289 0.825348 0.233757 0.108 Uiso 1 1 calc R U . . .
C30_1 C 0.96976(15) 0.61139(11) 0.34021(9) 0.0186(3) Uani 1 1 d . . . . .
C29_1 C 0.6349(3) 0.7138(5) 0.16410(17) 0.137(3) Uani 1 1 d . . . . .
H29A_1 H 0.672849 0.726929 0.125890 0.205 Uiso 1 1 calc R U . . .
H29B_1 H 0.561638 0.685141 0.148781 0.205 Uiso 1 1 calc R U . . .
H29C_1 H 0.673278 0.675781 0.182658 0.205 Uiso 1 1 calc R U . . .
C28_1 C 0.5744(4) 0.8579(4) 0.1898(2) 0.109(2) Uani 1 1 d . . . . .
H28A_1 H 0.611926 0.868030 0.150452 0.164 Uiso 1 1 calc R U . . .
H28B_1 H 0.575784 0.912640 0.224056 0.164 Uiso 1 1 calc R U . . .
H28C_1 H 0.499593 0.832307 0.176015 0.164 Uiso 1 1 calc R U . . .
C31_1 C 1.05377(15) 0.58656(12) 0.29765(10) 0.0216(4) Uani 1 1 d . . . . .
C32_1 C 1.13826(17) 0.55507(14) 0.32376(12) 0.0293(4) Uani 1 1 d . . . . .
H32_1 H 1.194923 0.537690 0.295676 0.035 Uiso 1 1 calc R U . . .
C33_1 C 1.14122(18) 0.54863(15) 0.38966(12) 0.0324(5) Uani 1 1 d . . . . .
H33_1 H 1.199441 0.527090 0.406390 0.039 Uiso 1 1 calc R U . . .
C34_1 C 1.05920(18) 0.57365(14) 0.43099(11) 0.0285(4) Uani 1 1 d . . . . .
H34_1 H 1.061953 0.569592 0.476268 0.034 Uiso 1 1 calc R U . . .
C35_1 C 0.97240(16) 0.60477(12) 0.40734(9) 0.0206(3) Uani 1 1 d . . . . .
C36_1 C 1.05291(17) 0.59116(13) 0.22470(10) 0.0252(4) Uani 1 1 d . . . . .
H36_1 H 1.022474 0.644190 0.223023 0.030 Uiso 1 1 calc R U . . .
C37_1 C 1.16402(19) 0.59717(16) 0.19557(13) 0.0355(5) Uani 1 1 d . . . . .
H37A_1 H 1.192518 0.543094 0.191405 0.053 Uiso 1 1 calc R U . . .
H37B_1 H 1.212637 0.644412 0.225649 0.053 Uiso 1 1 calc R U . . .
H37C_1 H 1.158174 0.607859 0.150955 0.053 Uiso 1 1 calc R U . . .
C38_1 C 0.9793(2) 0.51446(17) 0.17932(12) 0.0399(6) Uani 1 1 d . . . . .
H38A_1 H 0.974601 0.521664 0.133520 0.060 Uiso 1 1 calc R U . . .
H38B_1 H 0.907338 0.511096 0.197134 0.060 Uiso 1 1 calc R U . . .
H38C_1 H 1.008719 0.461487 0.178227 0.060 Uiso 1 1 calc R U . . .
C39_1 C 0.88229(16) 0.62804(12) 0.45417(9) 0.0217(4) Uani 1 1 d . . . . .
H39_1 H 0.847150 0.671782 0.438898 0.026 Uiso 1 1 calc R U . . .
C40_1 C 0.79696(19) 0.54932(14) 0.44786(12) 0.0309(4) Uani 1 1 d . . . . .
H40A_1 H 0.770472 0.526192 0.400641 0.046 Uiso 1 1 calc R U . . .
H40B_1 H 0.737014 0.566004 0.475898 0.046 Uiso 1 1 calc R U . . .
H40C_1 H 0.828758 0.505366 0.463016 0.046 Uiso 1 1 calc R U . . .
C41_1 C 0.9207(2) 0.66735(15) 0.52811(10) 0.0323(5) Uani 1 1 d . . . . .
H41A_1 H 0.979756 0.714436 0.531200 0.048 Uiso 1 1 calc R U . . .
H41B_1 H 0.945862 0.623280 0.546577 0.048 Uiso 1 1 calc R U . . .
H41C_1 H 0.861002 0.689525 0.553922 0.048 Uiso 1 1 calc R U . . .
Sb1_2 Sb 0.65141(2) 0.38008(2) 0.22346(2) 0.03006(4) Uani 1 1 d D . . . .
H1_2 H 0.560(5) 0.442(5) 0.209(4) 0.27(4) Uiso 1 1 d D . . . .
Ga1_2 Ga 0.60158(2) 0.22714(2) 0.14275(2) 0.01559(4) Uani 1 1 d . . . . .
Cl1_2 Cl 0.64861(4) 0.11241(3) 0.16895(3) 0.02740(10) Uani 1 1 d . . . . .
N1_2 N 0.65548(12) 0.21639(10) 0.05247(7) 0.0175(3) Uani 1 1 d . . . . .
N2_2 N 0.45021(12) 0.19273(10) 0.11321(8) 0.0183(3) Uani 1 1 d . . . . .
C1_2 C 0.60240(16) 0.15679(12) 0.00069(9) 0.0210(3) Uani 1 1 d . . . . .
C2_2 C 0.49915(16) 0.11388(12) 0.00393(10) 0.0230(4) Uani 1 1 d . . . . .
H2_2 H 0.476324 0.064323 -0.032120 0.028 Uiso 1 1 calc R U . . .
C3_2 C 0.42504(16) 0.13493(12) 0.05384(10) 0.0216(3) Uani 1 1 d . . . . .
C4_2 C 0.65419(19) 0.13412(15) -0.06623(10) 0.0304(4) Uani 1 1 d . . . . .
H4A_2 H 0.603539 0.092652 -0.099605 0.046 Uiso 1 1 calc R U . . .
H4B_2 H 0.719160 0.108832 -0.061027 0.046 Uiso 1 1 calc R U . . .
H4C_2 H 0.673508 0.186174 -0.081495 0.046 Uiso 1 1 calc R U . . .
C5_2 C 0.31098(18) 0.08950(15) 0.03768(12) 0.0334(5) Uani 1 1 d . . . . .
H5A_2 H 0.306388 0.048166 -0.006812 0.050 Uiso 1 1 calc R U . . .
H5B_2 H 0.262561 0.131732 0.037429 0.050 Uiso 1 1 calc R U . . .
H5C_2 H 0.289941 0.059113 0.071918 0.050 Uiso 1 1 calc R U . . .
C6_2 C 0.75639(15) 0.26454(12) 0.04182(9) 0.0188(3) Uani 1 1 d . . . . .
C7_2 C 0.75553(16) 0.34654(13) 0.03167(9) 0.0215(4) Uani 1 1 d . . . . .
C8_2 C 0.85249(18) 0.39070(14) 0.01806(11) 0.0299(4) Uani 1 1 d . . . . .
H8_2 H 0.853033 0.445034 0.009003 0.036 Uiso 1 1 calc R U . . .
C9_2 C 0.94755(19) 0.35689(16) 0.01751(12) 0.0342(5) Uani 1 1 d . . . . .
H9_2 H 1.012551 0.387625 0.007749 0.041 Uiso 1 1 calc R U . . .
C10_2 C 0.94783(17) 0.27873(15) 0.03111(11) 0.0299(4) Uani 1 1 d . . . . .
H10_2 H 1.014073 0.257129 0.032505 0.036 Uiso 1 1 calc R U . . .
C11_2 C 0.85309(16) 0.23025(13) 0.04292(10) 0.0233(4) Uani 1 1 d . . . . .
C12_2 C 0.65341(17) 0.38722(13) 0.03526(10) 0.0255(4) Uani 1 1 d . . . . .
H12_2 H 0.606734 0.364283 0.067435 0.031 Uiso 1 1 calc R U . . .
C13_2 C 0.5904(2) 0.36161(18) -0.03310(13) 0.0405(6) Uani 1 1 d . . . . .
H13A_2 H 0.635903 0.379040 -0.066931 0.061 Uiso 1 1 calc R U . . .
H13B_2 H 0.526164 0.390215 -0.029225 0.061 Uiso 1 1 calc R U . . .
H13C_2 H 0.568734 0.299202 -0.046875 0.061 Uiso 1 1 calc R U . . .
C14_2 C 0.6741(2) 0.48469(15) 0.06258(13) 0.0357(5) Uani 1 1 d . . . . .
H14A_2 H 0.713188 0.509961 0.029859 0.053 Uiso 1 1 calc R U . . .
H14B_2 H 0.717133 0.500075 0.105306 0.053 Uiso 1 1 calc R U . . .
H14C_2 H 0.605295 0.506706 0.070145 0.053 Uiso 1 1 calc R U . . .
C15_2 C 0.85979(18) 0.14501(15) 0.05772(13) 0.0331(5) Uani 1 1 d . . . . .
H15_2 H 0.784874 0.116484 0.060439 0.040 Uiso 1 1 calc R U . . .
C16_2 C 0.9147(2) 0.08476(17) 0.00215(17) 0.0496(7) Uani 1 1 d . . . . .
H16A_2 H 0.878147 0.078417 -0.041716 0.074 Uiso 1 1 calc R U . . .
H16B_2 H 0.910526 0.028375 0.011381 0.074 Uiso 1 1 calc R U . . .
H16C_2 H 0.990294 0.109132 0.001421 0.074 Uiso 1 1 calc R U . . .
C17_2 C 0.9196(2) 0.1592(2) 0.12578(16) 0.0525(8) Uani 1 1 d . . . . .
H17A_2 H 0.920587 0.103784 0.135950 0.079 Uiso 1 1 calc R U . . .
H17B_2 H 0.883044 0.196333 0.161056 0.079 Uiso 1 1 calc R U . . .
H17C_2 H 0.993612 0.186633 0.124063 0.079 Uiso 1 1 calc R U . . .
C18_2 C 0.36570(15) 0.22477(13) 0.15553(9) 0.0216(4) Uani 1 1 d . . . . .
C19_2 C 0.32224(16) 0.29562(14) 0.14512(10) 0.0260(4) Uani 1 1 d . . . . .
C20_2 C 0.24110(18) 0.32621(17) 0.18619(13) 0.0361(5) Uani 1 1 d . . . . .
H20_2 H 0.210388 0.373771 0.179637 0.043 Uiso 1 1 calc R U . . .
C21_2 C 0.2046(2) 0.28847(19) 0.23630(14) 0.0432(6) Uani 1 1 d . . . . .
H21_2 H 0.149077 0.309914 0.263725 0.052 Uiso 1 1 calc R U . . .
C22_2 C 0.24889(19) 0.21991(17) 0.24630(13) 0.0378(5) Uani 1 1 d . . . . .
H22_2 H 0.223601 0.194758 0.281080 0.045 Uiso 1 1 calc R U . . .
C23_2 C 0.33024(17) 0.18614(14) 0.20665(11) 0.0270(4) Uani 1 1 d . . . . .
C24_2 C 0.35933(18) 0.33862(15) 0.09035(11) 0.0302(4) Uani 1 1 d . . . . .
H24_2 H 0.425955 0.315796 0.072264 0.036 Uiso 1 1 calc R U . . .
C25_2 C 0.2745(3) 0.3168(2) 0.03196(16) 0.0610(9) Uani 1 1 d . . . . .
H25A_2 H 0.301194 0.343927 -0.003192 0.091 Uiso 1 1 calc R U . . .
H25B_2 H 0.208087 0.338258 0.048475 0.091 Uiso 1 1 calc R U . . .
H25C_2 H 0.259945 0.254406 0.013163 0.091 Uiso 1 1 calc R U . . .
C26_2 C 0.3866(2) 0.43592(17) 0.11656(14) 0.0408(6) Uani 1 1 d . . . . .
H26A_2 H 0.416038 0.459843 0.080380 0.061 Uiso 1 1 calc R U . . .
H26B_2 H 0.439967 0.450167 0.154532 0.061 Uiso 1 1 calc R U . . .
H26C_2 H 0.321269 0.460320 0.131628 0.061 Uiso 1 1 calc R U . . .
C27_2 C 0.37719(19) 0.11108(14) 0.22058(11) 0.0316(5) Uani 1 1 d . . . . .
H27_2 H 0.426258 0.091004 0.183746 0.038 Uiso 1 1 calc R U . . .
C28_2 C 0.2899(3) 0.03547(18) 0.22039(17) 0.0550(8) Uani 1 1 d . . . . .
H28A_2 H 0.243818 0.021479 0.178949 0.083 Uiso 1 1 calc R U . . .
H28B_2 H 0.246229 0.051155 0.259634 0.083 Uiso 1 1 calc R U . . .
H28C_2 H 0.323710 -0.014572 0.222464 0.083 Uiso 1 1 calc R U . . .
C29_2 C 0.4445(2) 0.13998(18) 0.28764(13) 0.0434(6) Uani 1 1 d . . . . .
H29A_2 H 0.477530 0.091711 0.294793 0.065 Uiso 1 1 calc R U . . .
H29B_2 H 0.397978 0.159375 0.324713 0.065 Uiso 1 1 calc R U . . .
H29C_2 H 0.500960 0.187293 0.286226 0.065 Uiso 1 1 calc R U . . .
C30_2 C 0.65222(17) 0.35394(12) 0.32201(9) 0.0225(4) Uani 1 1 d . . . . .
C31_2 C 0.73809(18) 0.31855(13) 0.34380(10) 0.0271(4) Uani 1 1 d . . . . .
C32_2 C 0.7437(2) 0.31376(17) 0.41074(12) 0.0388(6) Uani 1 1 d . . . . .
H32_2 H 0.800857 0.289571 0.425918 0.047 Uiso 1 1 calc R U . . .
C33_2 C 0.6680(2) 0.34347(19) 0.45479(12) 0.0454(7) Uani 1 1 d . . . . .
H33_2 H 0.674204 0.341230 0.500411 0.054 Uiso 1 1 calc R U . . .
C34_2 C 0.5829(2) 0.37661(17) 0.43302(11) 0.0382(6) Uani 1 1 d . . . . .
H34_2 H 0.530618 0.396353 0.463947 0.046 Uiso 1 1 calc R U . . .
C35_2 C 0.57196(18) 0.38175(13) 0.36635(10) 0.0271(4) Uani 1 1 d . . . . .
C36_2 C 0.82755(18) 0.28986(14) 0.29818(11) 0.0301(4) Uani 1 1 d . . . . .
H36_2 H 0.797246 0.274432 0.250576 0.036 Uiso 1 1 calc R U . . .
C37_2 C 0.91998(19) 0.36404(17) 0.30548(14) 0.0383(5) Uani 1 1 d . . . . .
H37A_2 H 0.972691 0.346873 0.271760 0.057 Uiso 1 1 calc R U . . .
H37B_2 H 0.954770 0.378292 0.350811 0.057 Uiso 1 1 calc R U . . .
H37C_2 H 0.891602 0.414393 0.298544 0.057 Uiso 1 1 calc R U . . .
C38_2 C 0.8704(3) 0.21080(17) 0.30917(15) 0.0508(8) Uani 1 1 d . . . . .
H38A_2 H 0.810291 0.164714 0.306644 0.076 Uiso 1 1 calc R U . . .
H38B_2 H 0.908078 0.225614 0.353700 0.076 Uiso 1 1 calc R U . . .
H38C_2 H 0.920451 0.191413 0.274201 0.076 Uiso 1 1 calc R U . . .
C39_2 C 0.47593(19) 0.41763(14) 0.34494(11) 0.0308(4) Uani 1 1 d . . . . .
H39_2 H 0.459448 0.389942 0.295729 0.037 Uiso 1 1 calc R U . . .
C40_2 C 0.5024(3) 0.51439(16) 0.35384(15) 0.0459(6) Uani 1 1 d . . . . .
H40A_2 H 0.564118 0.526205 0.327356 0.069 Uiso 1 1 calc R U . . .
H40B_2 H 0.519945 0.543408 0.401640 0.069 Uiso 1 1 calc R U . . .
H40C_2 H 0.440068 0.535636 0.338253 0.069 Uiso 1 1 calc R U . . .
C41_2 C 0.3742(2) 0.39828(19) 0.38199(15) 0.0458(6) Uani 1 1 d . . . . .
H41A_2 H 0.312758 0.414924 0.361165 0.069 Uiso 1 1 calc R U . . .
H41B_2 H 0.384454 0.430872 0.429522 0.069 Uiso 1 1 calc R U . . .
H41C_2 H 0.360335 0.336691 0.378952 0.069 Uiso 1 1 calc R U . . .
H1_1 H 0.866(4) 0.678(4) 0.2322(18) 0.15(2) Uiso 1 1 d D . . . .

loop_
_atom_site_aniso_label
_atom_site_aniso_U_11
_atom_site_aniso_U_22
_atom_site_aniso_U_33
_atom_site_aniso_U_23
_atom_site_aniso_U_13
_atom_site_aniso_U_12
Sb1_1 0.02668(7) 0.01874(6) 0.03564(7) -0.00435(5) -0.01718(5) 0.00774(5)
Ga1_1 0.01279(9) 0.01539(9) 0.01509(8) 0.00445(6) 0.00079(6) 0.00441(7)
Cl1_1 0.0188(2) 0.0226(2) 0.01605(17) 0.00492(14) -0.00053(14) 0.00255(16)
N1_1 0.0172(7) 0.0173(7) 0.0176(6) 0.0063(5) 0.0035(5) 0.0054(6)
N2_1 0.0157(7) 0.0241(8) 0.0179(6) 0.0063(5) 0.0017(5) 0.0090(6)
C1_1 0.0256(9) 0.0189(8) 0.0184(7) 0.0078(6) 0.0029(6) 0.0055(7)
C2_1 0.0303(10) 0.0185(8) 0.0244(8) 0.0077(7) 0.0062(7) 0.0115(8)
C3_1 0.0248(9) 0.0269(9) 0.0200(8) 0.0092(7) 0.0046(6) 0.0142(8)
C4_1 0.0304(11) 0.0188(9) 0.0318(10) 0.0101(7) 0.0047(8) 0.0026(8)
C5_1 0.0309(11) 0.0369(12) 0.0387(11) 0.0122(9) 0.0072(9) 0.0229(10)
C6_1 0.0204(9) 0.0164(8) 0.0218(8) 0.0058(6) 0.0077(6) 0.0024(7)
C7_1 0.0198(9) 0.0163(8) 0.0301(9) 0.0086(7) 0.0082(7) 0.0053(7)
C8_1 0.0237(10) 0.0264(10) 0.0429(12) 0.0151(9) 0.0148(8) 0.0096(8)
C9_1 0.0371(13) 0.0264(10) 0.0450(13) 0.0122(9) 0.0267(10) 0.0111(9)
C10_1 0.0405(13) 0.0293(11) 0.0284(10) 0.0054(8) 0.0183(9) 0.0027(10)
C11_1 0.0281(10) 0.0260(10) 0.0223(9) 0.0050(7) 0.0080(7) -0.0016(8)
C12_1 0.0161(8) 0.0233(9) 0.0289(9) 0.0074(7) 0.0012(7) 0.0033(7)
C13_1 0.0269(11) 0.0279(10) 0.0351(11) 0.0127(8) -0.0028(8) 0.0039(8)
C14_1 0.0216(10) 0.0266(11) 0.0470(13) 0.0066(9) -0.0013(9) -0.0004(8)
C15_1 0.0315(12) 0.0693(18) 0.0177(9) 0.0081(10) 0.0042(8) -0.0037(12)
C16_1 0.084(3) 0.082(2) 0.0247(12) 0.0057(13) -0.0102(14) -0.023(2)
C17_1 0.0513(18) 0.084(2) 0.0405(15) 0.0129(15) -0.0043(12) 0.0320(17)
C18_1 0.0156(8) 0.0270(10) 0.0244(8) 0.0023(7) -0.0020(6) 0.0103(7)
C19_1 0.0177(9) 0.0175(8) 0.0315(9) 0.0073(7) -0.0015(7) 0.0053(7)
C20_1 0.0222(10) 0.0262(10) 0.0520(13) 0.0166(10) -0.0055(9) 0.0001(8)
C21_1 0.0249(11) 0.0275(11) 0.0605(16) 0.0043(10) -0.0157(11) 0.0016(9)
C22_1 0.0248(11) 0.0516(16) 0.0432(13) -0.0131(11) -0.0153(10) 0.0141(11)
C23_1 0.0196(10) 0.0640(17) 0.0263(10) -0.0051(10) -0.0048(8) 0.0147(11)
C24_1 0.0170(8) 0.0229(9) 0.0271(9) 0.0113(7) 0.0033(7) 0.0026(7)
C25_1 0.0232(10) 0.0327(11) 0.0372(11) 0.0114(9) 0.0095(8) 0.0062(9)
C26_1 0.0244(10) 0.0340(11) 0.0402(11) 0.0220(9) 0.0038(8) 0.0072(9)
C27_1 0.0226(13) 0.206(5) 0.0200(12) 0.0007(19) -0.0018(9) -0.003(2)
C30_1 0.0174(8) 0.0124(7) 0.0246(8) 0.0026(6) -0.0031(6) 0.0021(6)
C29_1 0.075(3) 0.291(8) 0.0273(15) -0.029(3) -0.0129(16) 0.107(4)
C28_1 0.122(4) 0.151(5) 0.0398(19) 0.036(2) 0.001(2) -0.051(4)
C31_1 0.0187(9) 0.0146(8) 0.0287(9) 0.0018(6) 0.0002(7) 0.0011(7)
C32_1 0.0191(9) 0.0239(10) 0.0431(12) 0.0043(8) 0.0006(8) 0.0065(8)
C33_1 0.0245(10) 0.0292(11) 0.0449(12) 0.0099(9) -0.0078(9) 0.0098(9)
C34_1 0.0298(11) 0.0252(10) 0.0324(10) 0.0095(8) -0.0072(8) 0.0081(8)
C35_1 0.0219(9) 0.0147(8) 0.0246(8) 0.0050(6) -0.0040(7) 0.0019(7)
C36_1 0.0239(10) 0.0216(9) 0.0276(9) 0.0020(7) 0.0047(7) 0.0026(8)
C37_1 0.0303(12) 0.0344(12) 0.0428(13) 0.0096(10) 0.0140(9) 0.0083(10)
C38_1 0.0424(14) 0.0375(13) 0.0288(11) -0.0056(9) 0.0026(9) -0.0046(11)
C39_1 0.0251(9) 0.0205(9) 0.0210(8) 0.0077(6) -0.0015(7) 0.0045(7)
C40_1 0.0337(12) 0.0256(10) 0.0354(11) 0.0126(8) 0.0051(9) 0.0026(9)
C41_1 0.0429(13) 0.0331(11) 0.0220(9) 0.0074(8) -0.0049(8) 0.0100(10)
Sb1_2 0.05728(10) 0.01580(6) 0.01612(5) 0.00493(4) -0.00107(5) 0.00089(6)
Ga1_2 0.01565(9) 0.01590(9) 0.01587(8) 0.00481(6) 0.00176(6) 0.00319(7)
Cl1_2 0.0293(2) 0.0250(2) 0.0340(2) 0.01600(19) 0.00397(19) 0.00863(19)
N1_2 0.0169(7) 0.0182(7) 0.0176(6) 0.0049(5) 0.0029(5) 0.0028(6)
N2_2 0.0158(7) 0.0181(7) 0.0202(7) 0.0042(5) 0.0024(5) 0.0017(6)
C1_2 0.0243(9) 0.0199(8) 0.0187(8) 0.0032(6) 0.0027(6) 0.0059(7)
C2_2 0.0251(10) 0.0182(8) 0.0220(8) 0.0002(6) 0.0002(7) 0.0000(7)
C3_2 0.0201(9) 0.0184(8) 0.0244(8) 0.0044(6) 0.0007(7) -0.0015(7)
C4_2 0.0326(11) 0.0339(11) 0.0191(8) -0.0008(7) 0.0068(7) 0.0007(9)
C5_2 0.0236(10) 0.0329(12) 0.0353(11) -0.0001(9) 0.0007(8) -0.0067(9)
C6_2 0.0176(8) 0.0224(9) 0.0160(7) 0.0052(6) 0.0028(6) 0.0012(7)
C7_2 0.0228(9) 0.0225(9) 0.0186(8) 0.0063(6) -0.0002(6) -0.0008(7)
C8_2 0.0310(11) 0.0255(10) 0.0315(10) 0.0091(8) 0.0054(8) -0.0047(9)
C9_2 0.0253(11) 0.0339(12) 0.0376(12) 0.0044(9) 0.0087(9) -0.0065(9)
C10_2 0.0207(10) 0.0347(11) 0.0299(10) 0.0013(8) 0.0062(7) 0.0021(8)
C11_2 0.0203(9) 0.0270(10) 0.0214(8) 0.0033(7) 0.0054(6) 0.0046(7)
C12_2 0.0266(10) 0.0235(9) 0.0292(9) 0.0130(7) -0.0026(7) 0.0022(8)
C13_2 0.0435(14) 0.0408(14) 0.0389(12) 0.0148(10) -0.0150(10) 0.0057(11)
C14_2 0.0382(13) 0.0245(11) 0.0470(13) 0.0137(9) -0.0013(10) 0.0063(9)
C15_2 0.0229(10) 0.0334(12) 0.0490(13) 0.0167(10) 0.0124(9) 0.0130(9)
C16_2 0.0319(13) 0.0335(13) 0.084(2) 0.0100(13) 0.0247(13) 0.0151(11)
C17_2 0.0359(14) 0.076(2) 0.0626(18) 0.0409(17) 0.0065(12) 0.0241(14)
C18_2 0.0163(8) 0.0235(9) 0.0230(8) 0.0031(7) 0.0033(6) 0.0012(7)
C19_2 0.0179(9) 0.0310(10) 0.0289(9) 0.0059(8) 0.0003(7) 0.0069(8)
C20_2 0.0240(11) 0.0454(14) 0.0413(12) 0.0094(10) 0.0048(9) 0.0174(10)
C21_2 0.0277(12) 0.0596(17) 0.0446(14) 0.0110(12) 0.0158(10) 0.0185(12)
C22_2 0.0291(12) 0.0468(14) 0.0384(12) 0.0112(10) 0.0162(9) 0.0073(10)
C23_2 0.0227(10) 0.0279(10) 0.0290(10) 0.0061(8) 0.0083(7) 0.0009(8)
C24_2 0.0282(11) 0.0315(11) 0.0354(11) 0.0123(9) 0.0031(8) 0.0135(9)
C25_2 0.081(2) 0.0543(19) 0.0441(16) 0.0207(14) -0.0268(15) -0.0139(17)
C26_2 0.0412(14) 0.0344(13) 0.0483(14) 0.0123(11) -0.0039(11) 0.0087(11)
C27_2 0.0370(12) 0.0265(10) 0.0339(11) 0.0123(8) 0.0178(9) 0.0035(9)
C28_2 0.064(2) 0.0320(13) 0.0675(19) 0.0144(13) 0.0372(16) -0.0050(13)
C29_2 0.0624(18) 0.0432(14) 0.0332(12) 0.0178(10) 0.0108(11) 0.0215(13)
C30_2 0.0281(10) 0.0190(8) 0.0190(8) 0.0065(6) -0.0036(7) -0.0039(7)
C31_2 0.0330(11) 0.0215(9) 0.0262(9) 0.0111(7) -0.0106(8) -0.0061(8)
C32_2 0.0453(14) 0.0399(13) 0.0325(11) 0.0231(10) -0.0165(10) -0.0140(11)
C33_2 0.0526(16) 0.0560(16) 0.0241(10) 0.0222(10) -0.0103(10) -0.0251(13)
C34_2 0.0443(14) 0.0409(13) 0.0220(9) 0.0068(9) 0.0053(9) -0.0169(11)
C35_2 0.0327(11) 0.0228(9) 0.0209(8) 0.0040(7) 0.0020(7) -0.0089(8)
C36_2 0.0318(11) 0.0230(10) 0.0356(11) 0.0084(8) -0.0134(9) 0.0045(8)
C37_2 0.0242(11) 0.0372(13) 0.0505(14) 0.0068(11) -0.0079(10) 0.0051(10)
C38_2 0.072(2) 0.0308(13) 0.0501(15) 0.0072(11) -0.0271(14) 0.0198(13)
C39_2 0.0335(12) 0.0272(10) 0.0289(10) 0.0026(8) 0.0104(8) 0.0031(9)
C40_2 0.0540(17) 0.0272(12) 0.0546(16) 0.0070(11) 0.0104(13) 0.0057(11)
C41_2 0.0409(15) 0.0479(15) 0.0475(15) 0.0087(12) 0.0216(11) 0.0079(12)

loop_
_atom_type_symbol
_atom_type_description
_atom_type_scat_dispersion_real
_atom_type_scat_dispersion_imag
_atom_type_scat_source
C C 0.0033 0.0016 'International Tables Vol C Tables 4.2.6.8 and 6.1.1.4'
H H 0.0000 0.0000 'International Tables Vol C Tables 4.2.6.8 and 6.1.1.4'
N N 0.0061 0.0033 'International Tables Vol C Tables 4.2.6.8 and 6.1.1.4'
Cl Cl 0.1484 0.1585 'International Tables Vol C Tables 4.2.6.8 and 6.1.1.4'
Ga Ga 0.2307 1.6083 'International Tables Vol C Tables 4.2.6.8 and 6.1.1.4'
Sb Sb -0.5866 1.5461 'International Tables Vol C Tables 4.2.6.8 and 6.1.1.4'

loop_
_geom_angle_atom_site_label_1
_geom_angle_atom_site_label_2
_geom_angle_atom_site_label_3
_geom_angle
_geom_angle_site_symmetry_1
_geom_angle_site_symmetry_3
_geom_angle_publ_flag
C30_1 Sb1_1 Ga1_1 100.86(5) . . ?
N1_1 Ga1_1 N2_1 96.34(7) . . ?
N1_1 Ga1_1 Cl1_1 101.76(5) . . ?
N2_1 Ga1_1 Cl1_1 103.56(5) . . ?
N1_1 Ga1_1 Sb1_1 119.58(4) . . ?
N2_1 Ga1_1 Sb1_1 112.20(5) . . ?
Cl1_1 Ga1_1 Sb1_1 119.878(15) . . ?
C1_1 N1_1 C6_1 120.62(16) . . ?
C1_1 N1_1 Ga1_1 117.51(12) . . ?
C6_1 N1_1 Ga1_1 121.65(12) . . ?
C3_1 N2_1 C18_1 121.16(15) . . ?
C3_1 N2_1 Ga1_1 117.81(13) . . ?
C18_1 N2_1 Ga1_1 120.80(12) . . ?
N1_1 C1_1 C2_1 123.05(18) . . ?
N1_1 C1_1 C4_1 119.40(17) . . ?
C2_1 C1_1 C4_1 117.55(17) . . ?
C3_1 C2_1 C1_1 128.24(18) . . ?
N2_1 C3_1 C2_1 123.60(17) . . ?
N2_1 C3_1 C5_1 119.32(19) . . ?
C2_1 C3_1 C5_1 117.08(18) . . ?
C7_1 C6_1 C11_1 121.41(17) . . ?
C7_1 C6_1 N1_1 120.74(16) . . ?
C11_1 C6_1 N1_1 117.83(17) . . ?
C6_1 C7_1 C8_1 117.96(19) . . ?
C6_1 C7_1 C12_1 123.10(16) . . ?
C8_1 C7_1 C12_1 118.94(19) . . ?
C9_1 C8_1 C7_1 121.0(2) . . ?
C10_1 C9_1 C8_1 120.47(19) . . ?
C9_1 C10_1 C11_1 120.8(2) . . ?
C10_1 C11_1 C6_1 118.4(2) . . ?
C10_1 C11_1 C15_1 120.30(19) . . ?
C6_1 C11_1 C15_1 121.33(18) . . ?
C7_1 C12_1 C14_1 111.84(17) . . ?
C7_1 C12_1 C13_1 110.89(17) . . ?
C14_1 C12_1 C13_1 109.92(17) . . ?
C11_1 C15_1 C17_1 112.4(2) . . ?
C11_1 C15_1 C16_1 112.4(3) . . ?
C17_1 C15_1 C16_1 110.0(2) . . ?
C19_1 C18_1 C23_1 120.3(2) . . ?
C19_1 C18_1 N2_1 120.11(16) . . ?
C23_1 C18_1 N2_1 119.50(19) . . ?
C20_1 C19_1 C18_1 118.41(19) . . ?
C20_1 C19_1 C24_1 118.69(19) . . ?
C18_1 C19_1 C24_1 122.90(17) . . ?
C21_1 C20_1 C19_1 121.6(2) . . ?
C22_1 C21_1 C20_1 119.5(2) . . ?
C21_1 C22_1 C23_1 121.5(2) . . ?
C22_1 C23_1 C18_1 118.6(2) . . ?
C22_1 C23_1 C27_1 119.3(2) . . ?
C18_1 C23_1 C27_1 122.1(2) . . ?
C19_1 C24_1 C26_1 110.87(17) . . ?
C19_1 C24_1 C25_1 111.54(17) . . ?
C26_1 C24_1 C25_1 109.98(17) . . ?
C23_1 C27_1 C28_1 111.5(3) . . ?
C23_1 C27_1 C29_1 110.8(4) . . ?
C28_1 C27_1 C29_1 109.9(3) . . ?
C35_1 C30_1 C31_1 120.39(17) . . ?
C35_1 C30_1 Sb1_1 118.58(13) . . ?
C31_1 C30_1 Sb1_1 120.85(14) . . ?
C32_1 C31_1 C30_1 118.28(19) . . ?
C32_1 C31_1 C36_1 119.70(18) . . ?
C30_1 C31_1 C36_1 122.00(17) . . ?
C33_1 C32_1 C31_1 121.5(2) . . ?
C34_1 C33_1 C32_1 119.79(19) . . ?
C33_1 C34_1 C35_1 121.1(2) . . ?
C34_1 C35_1 C30_1 118.93(18) . . ?
C34_1 C35_1 C39_1 118.84(18) . . ?
C30_1 C35_1 C39_1 122.20(16) . . ?
C31_1 C36_1 C37_1 114.29(19) . . ?
C31_1 C36_1 C38_1 111.00(18) . . ?
C37_1 C36_1 C38_1 109.07(18) . . ?
C35_1 C39_1 C41_1 113.89(17) . . ?
C35_1 C39_1 C40_1 110.24(16) . . ?
C41_1 C39_1 C40_1 110.08(17) . . ?
C30_2 Sb1_2 Ga1_2 102.16(5) . . ?
N2_2 Ga1_2 N1_2 96.02(6) . . ?
N2_2 Ga1_2 Cl1_2 103.91(5) . . ?
N1_2 Ga1_2 Cl1_2 102.57(5) . . ?
N2_2 Ga1_2 Sb1_2 115.89(5) . . ?
N1_2 Ga1_2 Sb1_2 113.52(5) . . ?
Cl1_2 Ga1_2 Sb1_2 121.268(17) . . ?
C1_2 N1_2 C6_2 119.58(15) . . ?
C1_2 N1_2 Ga1_2 118.38(13) . . ?
C6_2 N1_2 Ga1_2 121.71(11) . . ?
C3_2 N2_2 C18_2 120.00(16) . . ?
C3_2 N2_2 Ga1_2 118.37(13) . . ?
C18_2 N2_2 Ga1_2 121.54(12) . . ?
N1_2 C1_2 C2_2 123.86(17) . . ?
N1_2 C1_2 C4_2 119.35(18) . . ?
C2_2 C1_2 C4_2 116.79(17) . . ?
C1_2 C2_2 C3_2 128.05(17) . . ?
N2_2 C3_2 C2_2 123.59(18) . . ?
N2_2 C3_2 C5_2 119.57(17) . . ?
C2_2 C3_2 C5_2 116.84(17) . . ?
C7_2 C6_2 C11_2 121.12(18) . . ?
C7_2 C6_2 N1_2 118.48(16) . . ?
C11_2 C6_2 N1_2 120.39(17) . . ?
C8_2 C7_2 C6_2 118.02(19) . . ?
C8_2 C7_2 C12_2 120.09(18) . . ?
C6_2 C7_2 C12_2 121.89(17) . . ?
C9_2 C8_2 C7_2 121.3(2) . . ?
C10_2 C9_2 C8_2 119.8(2) . . ?
C9_2 C10_2 C11_2 121.6(2) . . ?
C10_2 C11_2 C6_2 118.01(19) . . ?
C10_2 C11_2 C15_2 118.55(19) . . ?
C6_2 C11_2 C15_2 123.42(18) . . ?
C7_2 C12_2 C14_2 112.90(18) . . ?
C7_2 C12_2 C13_2 111.70(19) . . ?
C14_2 C12_2 C13_2 110.48(18) . . ?
C11_2 C15_2 C17_2 110.0(2) . . ?
C11_2 C15_2 C16_2 112.3(2) . . ?
C17_2 C15_2 C16_2 110.0(2) . . ?
C19_2 C18_2 C23_2 121.34(18) . . ?
C19_2 C18_2 N2_2 118.63(17) . . ?
C23_2 C18_2 N2_2 120.02(18) . . ?
C20_2 C19_2 C18_2 118.3(2) . . ?
C20_2 C19_2 C24_2 119.4(2) . . ?
C18_2 C19_2 C24_2 122.35(17) . . ?
C21_2 C20_2 C19_2 121.1(2) . . ?
C22_2 C21_2 C20_2 119.8(2) . . ?
C21_2 C22_2 C23_2 121.8(2) . . ?
C22_2 C23_2 C18_2 117.7(2) . . ?
C22_2 C23_2 C27_2 119.5(2) . . ?
C18_2 C23_2 C27_2 122.85(17) . . ?
C19_2 C24_2 C26_2 112.8(2) . . ?
C19_2 C24_2 C25_2 111.1(2) . . ?
C26_2 C24_2 C25_2 109.2(2) . . ?
C23_2 C27_2 C28_2 111.9(2) . . ?
C23_2 C27_2 C29_2 110.33(19) . . ?
C28_2 C27_2 C29_2 110.8(2) . . ?
C31_2 C30_2 C35_2 120.60(18) . . ?
C31_2 C30_2 Sb1_2 120.32(15) . . ?
C35_2 C30_2 Sb1_2 118.70(15) . . ?
C32_2 C31_2 C30_2 118.7(2) . . ?
C32_2 C31_2 C36_2 119.0(2) . . ?
C30_2 C31_2 C36_2 122.22(18) . . ?
C33_2 C32_2 C31_2 121.0(2) . . ?
C32_2 C33_2 C34_2 120.2(2) . . ?
C33_2 C34_2 C35_2 121.4(2) . . ?
C34_2 C35_2 C30_2 118.0(2) . . ?
C34_2 C35_2 C39_2 119.2(2) . . ?
C30_2 C35_2 C39_2 122.81(18) . . ?
C31_2 C36_2 C38_2 114.1(2) . . ?
C31_2 C36_2 C37_2 110.46(18) . . ?
C38_2 C36_2 C37_2 110.1(2) . . ?
C35_2 C39_2 C40_2 111.0(2) . . ?
C35_2 C39_2 C41_2 113.5(2) . . ?
C40_2 C39_2 C41_2 109.6(2) . . ?

loop_
_geom_bond_atom_site_label_1
_geom_bond_atom_site_label_2
_geom_bond_distance
_geom_bond_site_symmetry_2
_geom_bond_publ_flag
Sb1_1 C30_1 2.1804(18) . ?
Sb1_1 Ga1_1 2.5996(3) . ?
Ga1_1 N1_1 1.9379(15) . ?
Ga1_1 N2_1 1.9529(15) . ?
Ga1_1 Cl1_1 2.2194(5) . ?
N1_1 C1_1 1.335(2) . ?
N1_1 C6_1 1.444(2) . ?
N2_1 C3_1 1.332(3) . ?
N2_1 C18_1 1.445(3) . ?
C1_1 C2_1 1.406(3) . ?
C1_1 C4_1 1.505(3) . ?
C2_1 C3_1 1.399(3) . ?
C3_1 C5_1 1.509(3) . ?
C6_1 C7_1 1.401(3) . ?
C6_1 C11_1 1.408(3) . ?
C7_1 C8_1 1.401(3) . ?
C7_1 C12_1 1.515(3) . ?
C8_1 C9_1 1.382(3) . ?
C9_1 C10_1 1.376(4) . ?
C10_1 C11_1 1.396(3) . ?
C11_1 C15_1 1.514(3) . ?
C12_1 C14_1 1.531(3) . ?
C12_1 C13_1 1.534(3) . ?
C15_1 C17_1 1.520(5) . ?
C15_1 C16_1 1.524(4) . ?
C18_1 C19_1 1.405(3) . ?
C18_1 C23_1 1.408(3) . ?
C19_1 C20_1 1.394(3) . ?
C19_1 C24_1 1.512(3) . ?
C20_1 C21_1 1.379(4) . ?
C21_1 C22_1 1.372(4) . ?
C22_1 C23_1 1.394(4) . ?
C23_1 C27_1 1.518(4) . ?
C24_1 C26_1 1.532(3) . ?
C24_1 C25_1 1.535(3) . ?
C27_1 C28_1 1.518(7) . ?
C27_1 C29_1 1.533(6) . ?
C30_1 C35_1 1.411(3) . ?
C30_1 C31_1 1.415(3) . ?
C31_1 C32_1 1.398(3) . ?
C31_1 C36_1 1.520(3) . ?
C32_1 C33_1 1.385(3) . ?
C33_1 C34_1 1.382(3) . ?
C34_1 C35_1 1.396(3) . ?
C35_1 C39_1 1.520(3) . ?
C36_1 C37_1 1.528(3) . ?
C36_1 C38_1 1.529(3) . ?
C39_1 C41_1 1.529(3) . ?
C39_1 C40_1 1.531(3) . ?
Sb1_2 C30_2 2.1748(18) . ?
Sb1_2 Ga1_2 2.5973(3) . ?
Ga1_2 N2_2 1.9485(16) . ?
Ga1_2 N1_2 1.9571(15) . ?
Ga1_2 Cl1_2 2.2250(5) . ?
N1_2 C1_2 1.336(2) . ?
N1_2 C6_2 1.447(2) . ?
N2_2 C3_2 1.336(2) . ?
N2_2 C18_2 1.449(2) . ?
C1_2 C2_2 1.398(3) . ?
C1_2 C4_2 1.509(3) . ?
C2_2 C3_2 1.403(3) . ?
C3_2 C5_2 1.510(3) . ?
C6_2 C7_2 1.406(3) . ?
C6_2 C11_2 1.407(3) . ?
C7_2 C8_2 1.398(3) . ?
C7_2 C12_2 1.517(3) . ?
C8_2 C9_2 1.381(3) . ?
C9_2 C10_2 1.373(3) . ?
C10_2 C11_2 1.396(3) . ?
C11_2 C15_2 1.510(3) . ?
C12_2 C14_2 1.525(3) . ?
C12_2 C13_2 1.532(3) . ?
C15_2 C17_2 1.526(4) . ?
C15_2 C16_2 1.539(3) . ?
C18_2 C19_2 1.405(3) . ?
C18_2 C23_2 1.406(3) . ?
C19_2 C20_2 1.395(3) . ?
C19_2 C24_2 1.519(3) . ?
C20_2 C21_2 1.383(4) . ?
C21_2 C22_2 1.373(4) . ?
C22_2 C23_2 1.399(3) . ?
C23_2 C27_2 1.517(3) . ?
C24_2 C26_2 1.524(3) . ?
C24_2 C25_2 1.529(4) . ?
C27_2 C28_2 1.532(3) . ?
C27_2 C29_2 1.535(4) . ?
C30_2 C31_2 1.410(3) . ?
C30_2 C35_2 1.411(3) . ?
C31_2 C32_2 1.399(3) . ?
C31_2 C36_2 1.519(3) . ?
C32_2 C33_2 1.372(4) . ?
C33_2 C34_2 1.381(4) . ?
C34_2 C35_2 1.400(3) . ?
C35_2 C39_2 1.518(3) . ?
C36_2 C38_2 1.530(3) . ?
C36_2 C37_2 1.532(3) . ?
C39_2 C40_2 1.528(3) . ?
C39_2 C41_2 1.535(3) . ?
